data_2010811
loop_
_publ_author_name
'Marc Rolland'
'Monique Calm\`es'
'Fran\,coise Escale'
'Jean Martinez '

_publ_section_title
;
 Nouveaux d\'eriv\'es de <i>N</i>-phtalimido-2-arylepropanoate de
 pantolactonyle
;
_journal_issue 4
_journal_name_full 'Acta Crystallographica Section C'
_journal_page_first 445
_journal_page_last 447
_journal_paper_doi 10.1107/S0108270199015292
_journal_volume 56
_journal_year 2000
_chemical_formula_moiety 'C25 H25 N1 O8 , 0.5C4 H8 O2'
_chemical_formula_sum 'C27 H29 N O9'
_chemical_formula_weight 511.53
_space_group_IT_number 4
_symmetry_cell_setting monoclinic
_symmetry_space_group_name_Hall 'P 2yb'
_symmetry_space_group_name_H-M 'P 1 21 1'
_cell_angle_alpha 90.000(10)
_cell_angle_beta 103.410(10)
_cell_angle_gamma 90.000(10)
_cell_formula_units_Z 2
_cell_length_a 11.5600(10)
_cell_length_b 8.4000(10)
_cell_length_c 13.9540(10)
_cell_measurement_reflns_used 11342
_cell_measurement_temperature 298
_cell_measurement_theta_max 25.41
_cell_measurement_theta_min 1
_cell_volume 1318.0(2)
_computing_data_collection 'KappaCCD Server Software (Nonius, 1997)'
_computing_data_reduction 'Denzo and Scalepack (Otwinowski & Minor, 1997)'
_computing_molecular_graphics 'ORTEPII (Johnson, 1976)'
_computing_publication_material maxus
_computing_structure_refinement 'maxus (Mackay et al., 1999)'
_computing_structure_solution 'SIR92 (Altomare et al., 1994)'
_diffrn_measurement_device KappaCCD
_diffrn_measurement_method phi-scan
_diffrn_radiation_type 'Mo K\a'
_diffrn_radiation_wavelength .71073
_diffrn_reflns_av_R_equivalents .028
_diffrn_reflns_limit_h_max 14
_diffrn_reflns_limit_h_min -13
_diffrn_reflns_limit_k_max 9
_diffrn_reflns_limit_k_min -8
_diffrn_reflns_limit_l_max 16
_diffrn_reflns_limit_l_min -17
_diffrn_reflns_number 10968
_diffrn_reflns_theta_max 25.41
_exptl_absorpt_coefficient_mu .097
_exptl_absorpt_correction_type none
_exptl_crystal_colour colorless
_exptl_crystal_density_diffrn 1.29
_exptl_crystal_density_method 'not measured'
_exptl_crystal_description prism
_exptl_crystal_size_max .4
_exptl_crystal_size_mid .3
_exptl_crystal_size_min .3
_refine_diff_density_max .23
_refine_diff_density_min -.25
_refine_ls_extinction_method none
_refine_ls_goodness_of_fit_ref 1.653
_refine_ls_hydrogen_treatment noref
_refine_ls_number_parameters 313
_refine_ls_number_reflns 2547
_refine_ls_R_factor_gt .062
_refine_ls_shift/esd_mean .0095
_refine_ls_shift/su_max .0471
_refine_ls_structure_factor_coef F
_refine_ls_weighting_details 'w = 1/[\s^2^(F)+0.05F^2^]'
_refine_ls_weighting_scheme calc
_refine_ls_wR_factor_ref .098
_reflns_number_gt 2547
_reflns_number_total 2742
_reflns_threshold_expression refl_observed_if_I_>_1.00_sigma(I)
_cod_data_source_file gs1061.cif
_cod_data_source_block II
_cod_depositor_comments
;
The following automatic conversions were performed:
'_symmetry_cell_setting' value 'Monoclinic' changed to 'monoclinic'
according to '/home/saulius/struct/CIF-dictionaries/cif_core.dic'
dictionary named 'cif_core.dic' version 2.4.1 from 2010-06-29.

Automatic conversion script
Id: cif_fix_enum 1527 2010-12-29 10:47:43Z saulius 

The following automatic conversions were performed:

'_atom_site_thermal_displace_type' tag value 'Uij' was replaced with
'Uani' value 40 times.

Automatic conversion script
Id: cif_fix_values 1646 2011-03-28 12:23:43Z adriana 

The following automatic conversions were performed:

'_symmetry_cell_setting' value 'Monoclinic' changed to 'monoclinic'
according to /home/saulius/struct/CIF-dictionaries/cif_core.dic
dictionary named 'cif_core.dic' version 2.4.1 from 2010-06-29.

Automatic conversion script
Id: cif_fix_values 1715 2011-07-08 13:25:40Z adriana 
;
_cod_original_cell_volume 1318.1(4)
_cod_original_sg_symbol_H-M 'P 21'
_cod_original_formula_sum 'C27 H29 N1 O9'
_cod_database_code 2010811
_cod_database_fobs_code 2010811

loop_
_symmetry_equiv_pos_as_xyz
+X,+Y,+Z
-X,+Y+1/2,-Z

loop_
_atom_site_aniso_label
_atom_site_aniso_U_11
_atom_site_aniso_U_22
_atom_site_aniso_U_33
_atom_site_aniso_U_12
_atom_site_aniso_U_13
_atom_site_aniso_U_23
O1 .0350(10) .0560(10) .0490(10) .0049(9) .0094(9) .0010(9)
O2 .066(2) .0740(10) .0410(10) .0126(9) .0050(10) -.0007(9)
O3 .053(2) .0890(10) .0680(10) -.0130(10) .0260(10) -.0380(10)
O4 .0830(10) .0720(10) .0450(10) -.0162(9) .0160(10) .0120(9)
O7 .0670(10) .0340(10) .0390(10) -.0020(10) .0200(10) .0010(10)
O8 .0770(10) .039(2) .046(2) .0020(10) .0180(10) -.0070(10)
O6 .0540(10) .1010(10) .1440(10) -.0230(10) .0300(10) .0020(10)
O5 .128(2) .060(2) .205(2) -.0080(10) .0720(10) .0250(10)
O9 .246(2) .2460(10) .2460(10) .0000(10) .0570(10) .0000(10)
O10 .246(2) .246(2) .246(2) .0000(10) .0570(10) .0000(10)
N1 .034(2) .041(2) .043(2) -.0070(10) .0070(10) -.0050(10)
C1 .041(2) .032(2) .051(2) .0020(10) -.0010(10) .0020(10)
C2 .0400(10) .032(2) .047(2) .0020(10) .0040(10) .0050(10)
C3 .039(2) .038(2) .065(2) .0000(10) -.0010(10) .0010(10)
C4 .032(2) .036(2) .046(2) -.0010(10) .0050(10) .0040(10)
C5 .041(2) .0380(10) .032(2) .0030(10) .0040(10) .0000(10)
C6 .037(2) .031(2) .032(2) .0020(10) .008(2) .0040(10)
C7 .035(2) .034(2) .046(2) .0020(10) .0060(10) -.0040(10)
C8 .045(2) .045(2) .034(2) .0010(10) .0120(10) .0060(10)
C9 .047(2) .0430(10) .041(2) .0010(10) .0110(10) .0090(10)
C10 .041(2) .047(2) .040(3) -.0020(10) .008(2) .004(2)
C11 .040(3) .044(2) .034(2) -.0010(10) .004(2) .0020(10)
C16 .030(2) .050(2) .042(2) -.0040(10) .0090(10) .0020(10)
C17 .032(2) .056(2) .043(2) -.0010(10) .0090(10) -.006(2)
C19 .043(3) .058(2) .053(4) -.001(2) .017(3) .001(2)
C20 .036(2) .065(2) .056(3) .001(2) .004(2) .000(2)
C24 .086(2) .044(2) .049(2) -.0040(10) .025(2) .0060(10)
C12 .059(2) .048(3) .055(3) -.004(2) .013(2) -.009(2)
C13 .069(3) .045(2) .062(2) -.003(2) .004(2) -.006(2)
C14 .062(2) .055(2) .095(2) -.014(2) .017(2) .018(2)
C15 .054(2) .065(2) .059(3) -.012(2) .021(2) .002(2)
C18 .072(2) .080(2) .112(2) -.017(2) .040(2) .000(2)
C21 .044(2) .089(3) .090(2) .002(2) .016(2) .000(2)
C22 .071(3) .123(3) .056(4) .027(2) .013(3) .004(2)
C23 .06(6) .06(4) .11(3) .01(3) .00(3) .01(3)
C25 .12(7) .05(6) .04(4) .01(5) .02(5) -.01(4)
C26 .25(4) .25(7) .25(7) .00(4) .06(5) .00(5)
C28 .25(4) .25(6) .25(4) .00(3) .06(3) .00(3)
C27 .25(8) .20(10) .25(5) .00(7) .06(5) .00(6)
C29 .25(6) .25(6) .25(5) .00(4) .06(4) .00(4)

loop_
_atom_site_label
_atom_site_fract_x
_atom_site_fract_y
_atom_site_fract_z
_atom_site_U_iso_or_equiv
_atom_site_thermal_displace_type
_atom_site_occupancy
O1 .3230(2) .18300 .30840(10) .0470(10) Uani 1.00
O2 .2266(2) .1958(3) .14920(10) .0620(10) Uani 1.00
O3 -.0848(2) .0758(3) .3483(2) .0700(10) Uani 1.00
O4 -.0353(2) .0082(3) .03570(10) .0680(10) Uani 1.00
O7 .1844(2) .8305(3) .2152(2) .0470(10) Uani 1.00
O8 .1717(2) .9066(3) .3914(2) .0550(10) Uani 1.00
O6 .6241(2) .2507(3) .3099(2) .1010(10) Uani 1.00
O5 .4753(2) .4319(3) .2730(2) .1310(10) Uani 1.00
O9 .4952(2) .2054(4) -.0006(2) .2500(10) Uani .50
O10 .5002(2) .4256(4) -.0592(2) .2500(10) Uani .50
N1 -.0415(2) .0765(4) .1955(2) .0400(10) Uani 1.00
C1 .2271(2) .2088(4) .2346(2) .043(2) Uani 1.00
C2 .1222(2) .2588(4) .2759(2) .0410(10) Uani 1.00
C3 .0040(2) .2402(4) .1998(2) .050(2) Uani 1.00
C4 .1374(2) .4321(4) .3096(2) .0390(10) Uani 1.00
C5 .1575(2) .5498(4) .2454(2) .0380(10) Uani 1.00
C6 .1674(2) .7069(4) .2739(2) .034(2) Uani 1.00
C7 .1583(2) .7477(4) .3688(2) .0390(10) Uani 1.00
C8 .1378(3) .6314(4) .4326(2) .042(2) Uani 1.00
C9 .1273(2) .4744(3) .4010(2) .0440(10) Uani 1.00
C10 -.0582(2) -.0234(4) .1142(2) .044(2) Uani 1.00
C11 -.1126(3) -.1722(4) .1433(2) .041(2) Uani 1.00
C16 -.1284(3) -.1507(4) .2367(2) .041(2) Uani 1.00
C17 -.0834(3) .0094(4) .2711(2) .044(2) Uani 1.00
C19 .4318(3) .1480(4) .2814(3) .052(2) Uani 1.00
C20 .5133(3) .0328(5) .3501(3) .054(2) Uani 1.00
C24 .2096(3) .7907(4) .1216(2) .060(2) Uani 1.00
C12 -.1472(3) -.3096(5) .0918(3) .055(2) Uani 1.00
C13 -.2009(3) -.4239(4) .1364(2) .061(2) Uani 1.00
C14 -.2171(3) -.4053(5) .2306(2) .072(2) Uani 1.00
C15 -.1797(3) -.2670(5) .2835(3) .060(2) Uani 1.00
C18 .5075(3) .2968(4) .2876(3) .088(2) Uani 1.00
C21 .6298(3) .0805(5) .3256(3) .076(2) Uani 1.00
C22 .5158(4) .0706(6) .4571(3) .085(3) Uani 1.00
C23 .4850(10) -.1410(10) .3256(7) .08(4) Uani 1.00
C25 .1737(9) .951(2) .4920(10) .07(5) Uani 1.00
C26 .4660(10) .3670(10) -.0020(10) .25(5) Uani .50
C28 .5549(8) .089(2) .0080(10) .25(3) Uani .50
C27 .4230(10) .471(3) .070(2) .25(8) Uani .50
C29 .662(2) .1520(10) .078(2) .25(5) Uani .50
H2 .122(5) .193(9) .325(5) .05970 Uiso 1.00
H3A -.060(6) .298(9) .220(5) .06730 Uiso 1.00
H3B .007(5) .278(8) .126(5) .06730 Uiso 1.00
H5 .154(5) .506(8) .187(5) .05710 Uiso 1.00
H8 .121(5) .655(9) .496(5) .06140 Uiso 1.00
H9 .112(4) .392(7) .437(4) .06360 Uiso 1.00
H12 -.126(7) -.340(10) .031(6) .07360 Uiso 1.00
H13 -.205(8) -.510(10) .100(7) .07840 Uiso 1.00
H14 -.254(5) -.524(8) .262(4) .09020 Uiso 1.00
H15 -.195(5) -.240(8) .334(5) .07930 Uiso 1.00
H19 .413(7) .110(10) .216(5) .07140 Uiso 1.00
H21A .708(6) .060(10) .368(5) .09440 Uiso 1.00
H21B .630(10) .01(2) .266(8) .09440 Uiso 1.00
H22A .530(8) .210(10) .480(7) .10300 Uiso 1.00
H22B .578(8) -.030(10) .499(6) .10300 Uiso 1.00
H22C .437(6) .054(9) .466(5) .10300 Uiso 1.00
H23A .482(7) -.150(10) .243(6) .09520 Uiso 1.00
H23B .393(5) -.195(8) .346(5) .09520 Uiso 1.00
H23C .554(7) -.210(10) .388(6) .09520 Uiso 1.00
H24A .207(9) .900(10) .092(7) .07960 Uiso 1.00
H24B .114(9) .740(10) .073(8) .07960 Uiso 1.00
H24C .276(8) .740(10) .135(6) .07960 Uiso 1.00
H25A .171(8) 1.070(10) .496(6) .09050 Uiso 1.00
H25B .252(8) .920(10) .554(6) .09050 Uiso 1.00
H25C .095(7) .920(10) .506(5) .09050 Uiso 1.00

loop_
_atom_type_symbol
_atom_type_description
_atom_type_scat_dispersion_real
_atom_type_scat_dispersion_imag
_atom_type_scat_source
'C ' 'C ' .0033 .0016 'Waasmaier & Kirfel, 1995'
'H ' 'H ' .0000 .0000 'Waasmaier & Kirfel, 1995'
'O ' 'O ' .0106 .0060 'Waasmaier & Kirfel, 1995'
'N ' 'N ' .0061 .0033 'Waasmaier & Kirfel, 1995'

loop_
_geom_angle_atom_site_label_1
_geom_angle_atom_site_label_2
_geom_angle_atom_site_label_3
_geom_angle_site_symmetry_1
_geom_angle_site_symmetry_3
_geom_angle
_geom_angle_publ_flag
C1 O1 C19 . . 116.9(3) yes
C6 O7 C24 . . 117.1(3) no
C7 O8 C25 . . 116.5(6) no
C18 O6 C21 . . 108.8(3) no
C26 O9 C28 . . 159.0(10) no
C3 N1 C10 . . 125.5(3) no
C3 N1 C17 . . 122.5(3) no
C10 N1 C17 . . 111.8(3) no
O1 C1 O2 . . 124.2(3) yes
O1 C1 C2 . . 110.1(3) yes
O2 C1 C2 . . 125.8(3) yes
C1 C2 C3 . . 111.8(3) yes
C1 C2 C4 . . 109.6(3) yes
C3 C2 C4 . . 109.3(3) yes
N1 C3 C2 . . 112.2(3) yes
C2 C4 C5 . . 120.3(3) no
C2 C4 C9 . . 120.7(3) no
C5 C4 C9 . . 119.0(3) no
C4 C5 C6 . . 120.8(3) no
O7 C6 C5 . . 124.8(3) no
O7 C6 C7 . . 115.8(3) no
C5 C6 C7 . . 119.4(3) no
O8 C7 C6 . . 115.3(3) no
O8 C7 C8 . . 124.6(3) no
C6 C7 C8 . . 120.1(3) no
C7 C8 C9 . . 118.9(3) no
C4 C9 C8 . . 121.9(3) no
O4 C10 N1 . . 125.9(4) no
O4 C10 C11 . . 128.3(4) no
N1 C10 C11 . . 105.7(3) no
C10 C11 C16 . . 107.8(3) no
C10 C11 C12 . . 130.6(4) no
C16 C11 C12 . . 121.6(4) no
C11 C16 C17 . . 108.3(3) no
C11 C16 C15 . . 121.5(4) no
C17 C16 C15 . . 130.2(3) no
O3 C17 N1 . . 124.7(4) no
O3 C17 C16 . . 128.9(3) no
N1 C17 C16 . . 106.4(3) no
O1 C19 C20 . . 114.8(3) no
O1 C19 C18 . . 110.4(3) no
C20 C19 C18 . . 102.9(3) no
C19 C20 C21 . . 98.2(3) no
C19 C20 C22 . . 110.7(4) no
C19 C20 C23 . . 113.6(5) no
C21 C20 C22 . . 110.5(4) no
C21 C20 C23 . . 111.0(6) no
C22 C20 C23 . . 112.1(5) no
C11 C12 C13 . . 117.4(4) no
C12 C13 C14 . . 122.0(4) no
C13 C14 C15 . . 120.4(4) no
C16 C15 C14 . . 117.0(4) no
O6 C18 O5 . . 124.0(4) no
O6 C18 C19 . . 107.8(3) no
O5 C18 C19 . . 128.2(4) no
O6 C21 C20 . . 106.5(3) no
O9 C26 C27 . . 132.5(16) no
O9 C28 C27 . 2_655 130.2(13) no
O9 C28 C29 . . 98.6(11) no
C27 C28 C29 2_655 . 116.3(12) no
C26 C27 C28 . 2_655 76.2(13) no

loop_
_geom_bond_atom_site_label_1
_geom_bond_atom_site_label_2
_geom_bond_site_symmetry_1
_geom_bond_site_symmetry_2
_geom_bond_distance
_geom_bond_publ_flag
O1 C1 . . 1.344(4) yes
O1 C19 . . 1.425(4) yes
O2 C1 . . 1.195(4) yes
O3 C17 . . 1.217(4) no
O4 C10 . . 1.214(4) no
O7 C6 . . 1.365(4) no
O7 C24 . . 1.442(4) no
O8 C7 . . 1.372(5) no
O8 C25 . . 1.45(2) no
O6 C18 . . 1.367(4) no
O6 C21 . . 1.446(6) no
O5 C18 . . 1.197(5) no
O9 C26 . . 1.40(2) no
O9 C28 . . 1.19(2) no
N1 C3 . . 1.468(5) yes
N1 C10 . . 1.388(5) no
N1 C17 . . 1.379(5) no
C1 C2 . . 1.518(4) yes
C2 C3 . . 1.532(4) yes
C2 C4 . . 1.527(5) yes
C4 C5 . . 1.389(5) no
C4 C9 . . 1.355(4) no
C5 C6 . . 1.375(5) no
C6 C7 . . 1.395(4) no
C7 C8 . . 1.379(5) no
C8 C9 . . 1.387(5) no
C10 C11 . . 1.497(5) no
C11 C16 . . 1.369(5) no
C11 C12 . . 1.369(6) no
C16 C17 . . 1.481(5) no
C16 C15 . . 1.383(5) no
C19 C20 . . 1.525(6) no
C19 C18 . . 1.517(5) no
C20 C21 . . 1.518(6) no
C20 C22 . . 1.520(6) no
C20 C23 . . 1.52(2) no
C12 C13 . . 1.369(6) no
C13 C14 . . 1.379(5) no
C14 C15 . . 1.390(6) no
C26 C27 . . 1.50(3) no
C28 C27 . 2_655 1.54(3) no
C28 C29 . . 1.48(3) no

loop_
_geom_torsion_atom_site_label_1
_geom_torsion_atom_site_label_2
_geom_torsion_atom_site_label_3
_geom_torsion_atom_site_label_4
_geom_torsion
_geom_torsion_publ_flag
C19 O1 C1 O2 4.2(3) no
C19 O1 C1 C2 -174.9(4) yes
C1 O1 C19 C20 -146.4(4) no
C1 O1 C19 C18 98.0(4) no
C24 O7 C6 C5 -8.7(3) no
C24 O7 C6 C7 172.1(4) no
C25 O8 C7 C6 -174.5(7) no
C25 O8 C7 C8 5.2(7) no
C21 O6 C18 O5 178.2(5) no
C21 O6 C18 C19 -4.0(3) no
C18 O6 C21 C20 -21.5(3) no
C28 O9 C26 C27 -103(3) no
C26 O9 C28 C29 26(2) no
C3 N1 C10 O4 1.8(3) no
C10 N1 C3 C2 -117.0(4) no
C3 N1 C10 C11 -176.6(4) no
C3 N1 C17 O3 -1.6(3) no
C17 N1 C3 C2 69.3(4) no
C3 N1 C17 C16 176.2(4) no
C10 N1 C17 O3 -176.1(5) no
C17 N1 C10 O4 176.1(5) no
C17 N1 C10 C11 -2.3(3) no
C10 N1 C17 C16 1.7(3) no
O1 C1 C2 C3 -162.5(4) yes
O1 C1 C2 C4 76.1(3) no
O2 C1 C2 C3 18.4(3) no
O2 C1 C2 C4 -103.0(4) no
C1 C2 C3 N1 83.0(3) no
C1 C2 C4 C5 53.4(3) no
C1 C2 C4 C9 -129.0(4) no
C4 C2 C3 N1 -155.4(4) no
C3 C2 C4 C5 -69.5(3) no
C3 C2 C4 C9 108.1(4) no
C2 C4 C5 C6 177.8(5) no
C2 C4 C9 C8 -178.4(5) no
C9 C4 C5 C6 .2(3) no
C5 C4 C9 C8 -.8(3) no
C4 C5 C6 O7 -178.4(5) no
C4 C5 C6 C7 .7(3) no
O7 C6 C7 O8 -2.1(3) no
O7 C6 C7 C8 178.2(5) no
C5 C6 C7 O8 178.7(5) no
C5 C6 C7 C8 -1.0(3) no
O8 C7 C8 C9 -179.2(5) no
C6 C7 C8 C9 .4(3) no
C7 C8 C9 C4 .4(3) no
O4 C10 C11 C16 -176.4(5) no
O4 C10 C11 C12 1.8(4) no
N1 C10 C11 C16 1.9(3) no
N1 C10 C11 C12 -179.9(5) no
C10 C11 C16 C17 -1.0(3) no
C10 C11 C16 C15 178.6(5) no
C10 C11 C12 C13 -176.5(6) no
C12 C11 C16 C17 -179.3(5) no
C16 C11 C12 C13 1.5(4) no
C12 C11 C16 C15 .2(4) no
C11 C16 C17 O3 177.3(5) no
C11 C16 C17 N1 -.4(3) no
C11 C16 C15 C14 -1.5(4) no
C15 C16 C17 O3 -2.2(4) no
C15 C16 C17 N1 -179.9(5) no
C17 C16 C15 C14 178.0(6) no
O1 C19 C20 C21 -157.3(4) no
O1 C19 C20 C22 -41.7(4) no
O1 C19 C20 C23 85.5(6) no
O1 C19 C18 O6 150.4(4) no
O1 C19 C18 O5 -32.0(4) no
C20 C19 C18 O6 27.5(3) no
C20 C19 C18 O5 -154.9(5) no
C18 C19 C20 C21 -37.4(3) no
C18 C19 C20 C22 78.2(4) no
C18 C19 C20 C23 -154.6(6) no
C19 C20 C21 O6 36.5(3) no
C22 C20 C21 O6 -79.3(4) no
C23 C20 C21 O6 155.7(6) no
C11 C12 C13 C14 -1.9(4) no
C12 C13 C14 C15 .6(4) no
C13 C14 C15 C16 1.1(4) no
C27 C28 O9 C26 -110(3) no
C28 C27 C26 O9 174(2) no
